data_7101379
loop_
_publ_author_name
'Michael Hill'
'Peter B. Hitchcock'
'Ruti Pongtavornpinyo'

_publ_section_title
;
Aggregation of thallium(I) beta-diketiminates
;
_journal_issue 35
_journal_name_full 'Chemical Communications'
_journal_paper_doi 10.1039/b607887g
_journal_year 2006
_chemical_compound_source 'synthesis as described'
_chemical_formula_moiety 'C92 H114 N8 O11 Tl8, 2(C6 H14)'
_chemical_formula_sum 'C104 H142 N8 O11 Tl8'
_chemical_formula_weight 3315.22
_chemical_name_systematic
;
?
;
_space_group_IT_number 13
_symmetry_cell_setting monoclinic
_symmetry_space_group_name_Hall '-P 2yac'
_symmetry_space_group_name_H-M 'P 1 2/n 1'
_atom_sites_solution_hydrogens geom
_atom_sites_solution_primary direct
_atom_sites_solution_secondary difmap
_audit_conform_dict_location ftp://ftp.iucr.org/pub/cif_core.dic
_audit_conform_dict_name cif_core.dic
_audit_conform_dict_version 2.2
_audit_creation_date 2004-09-30T17:03:28-00:00
_audit_creation_method 'WinGX routine CIF_UPDATE'
_cell_angle_alpha 90
_cell_angle_beta 95.743(1)
_cell_angle_gamma 90
_cell_formula_units_Z 2
_cell_length_a 12.4127(3)
_cell_length_b 15.1224(3)
_cell_length_c 29.4433(7)
_cell_measurement_reflns_used 69437
_cell_measurement_temperature 173(2)
_cell_measurement_theta_max 25.028
_cell_measurement_theta_min 3.705
_cell_measurement_wavelength 0.71073
_cell_volume 5499.1(2)
_computing_cell_refinement 'HKL Scalepack (Otwinowski & Minor 1997)'
_computing_data_collection 'Collect (Nonius BV, 1997-2000)'
_computing_data_reduction 'HKL Denzo and Scalepack (Otwinowski & Minor 1997)'
_computing_molecular_graphics 'Ortep-3 for Windows (Farrugia, 1997)'
_computing_publication_material 'WinGX publication routines (Farrugia, 1999)'
_computing_structure_refinement 'SHELXL-97 (Sheldrick, 1997)'
_computing_structure_solution 'SHELXS-97 (Sheldrick, 1997)'
_diffrn_ambient_temperature 173(2)
_diffrn_detector 'CCD plate'
_diffrn_measured_fraction_theta_full 0.977
_diffrn_measured_fraction_theta_max 0.977
_diffrn_measurement_device '95mm CCD camera on \k-goniostat'
_diffrn_measurement_device_type KappaCCD
_diffrn_measurement_method 'CCD rotation images, thick slices'
_diffrn_orient_matrix_type 'by Nonius Collect from scalepack cell'
_diffrn_orient_matrix_UB_11 0.713019E-1
_diffrn_orient_matrix_UB_12 0.5446E-3
_diffrn_orient_matrix_UB_13 0.190991E-1
_diffrn_orient_matrix_UB_21 -0.382836E-1
_diffrn_orient_matrix_UB_22 -0.33471E-2
_diffrn_orient_matrix_UB_23 0.282629E-1
_diffrn_orient_matrix_UB_31 0.25283E-2
_diffrn_orient_matrix_UB_32 -0.660401E-1
_diffrn_orient_matrix_UB_33 -0.1275E-2
_diffrn_radiation_monochromator graphite
_diffrn_radiation_probe x-ray
_diffrn_radiation_type MoK\a
_diffrn_radiation_wavelength 0.71073
_diffrn_reflns_av_R_equivalents 0.0544
_diffrn_reflns_av_unetI/netI 0.0616
_diffrn_reflns_limit_h_max 14
_diffrn_reflns_limit_h_min -14
_diffrn_reflns_limit_k_max 18
_diffrn_reflns_limit_k_min -16
_diffrn_reflns_limit_l_max 35
_diffrn_reflns_limit_l_min -27
_diffrn_reflns_number 29498
_diffrn_reflns_theta_full 25.05
_diffrn_reflns_theta_max 25.05
_diffrn_reflns_theta_min 3.73
_diffrn_source 'Enraf Nonius FR590'
_exptl_absorpt_coefficient_mu 11.733
_exptl_absorpt_correction_T_max 0.8889
_exptl_absorpt_correction_T_min 0.1777
_exptl_absorpt_correction_type analytical
_exptl_absorpt_process_details
;
(see. N.W. Alcock (1970). Cryst. Computing, p271)
;
_exptl_crystal_colour colourless
_exptl_crystal_density_diffrn 2.002
_exptl_crystal_density_method 'not measured'
_exptl_crystal_description plate
_exptl_crystal_F_000 3116
_exptl_crystal_size_max 0.2
_exptl_crystal_size_mid 0.2
_exptl_crystal_size_min 0.01
_refine_diff_density_max 2.182
_refine_diff_density_min -0.928
_refine_diff_density_rms 0.178
_refine_ls_extinction_method none
_refine_ls_goodness_of_fit_ref 1.05
_refine_ls_hydrogen_treatment riding
_refine_ls_matrix_type full
_refine_ls_number_parameters 598
_refine_ls_number_reflns 9534
_refine_ls_number_restraints 10
_refine_ls_restrained_S_all 1.05
_refine_ls_R_factor_all 0.0764
_refine_ls_R_factor_gt 0.0454
_refine_ls_shift/su_max 0.003
_refine_ls_shift/su_mean 0
_refine_ls_structure_factor_coef Fsqd
_refine_ls_weighting_details 'calc w=1/[\s^2^(Fo^2^)+(0.0286P)^2^+35.5270P] where P=(Fo^2^+2Fc^2^)/3'
_refine_ls_weighting_scheme calc
_refine_ls_wR_factor_gt 0.0825
_refine_ls_wR_factor_ref 0.0924
_reflns_number_gt 6970
_reflns_number_total 9534
_reflns_threshold_expression >2sigma(I)
_cod_data_source_file b607887g.txt
_cod_original_sg_symbol_H-M P2/n
_cod_database_code 7101379

loop_
_symmetry_equiv_pos_as_xyz
'x, y, z'
'-x+1/2, y, -z+1/2'
'-x, -y, -z'
'x-1/2, -y, z-1/2'

loop_
_atom_site_label
_atom_site_type_symbol
_atom_site_fract_x
_atom_site_fract_y
_atom_site_fract_z
_atom_site_U_iso_or_equiv
_atom_site_adp_type
_atom_site_occupancy
_atom_site_symmetry_multiplicity
_atom_site_calc_flag
_atom_site_refinement_flags
Tl1 Tl 0.74335(3) 0.23590(2) 0.690099(13) 0.03134(11) Uani 1 1 d .
Tl2 Tl 1.01844(3) 0.13880(3) 0.776474(15) 0.04066(12) Uani 1 1 d .
Tl3 Tl 0.56626(3) 0.38566(2) 0.747325(15) 0.04122(12) Uani 1 1 d .
Tl4 Tl 0.77392(3) 0.24432(3) 0.565756(14) 0.04029(12) Uani 1 1 d .
O1 O 0.5649(5) 0.2969(4) 0.6779(2) 0.0357(16) Uani 1 1 d .
O2 O 0.6942(5) 0.3198(4) 0.6289(2) 0.0313(15) Uani 1 1 d .
O3 O 0.8378(5) 0.1733(4) 0.6381(2) 0.0342(16) Uani 1 1 d .
O4 O 0.9312(5) 0.2095(4) 0.7071(2) 0.0310(15) Uani 1 1 d .
O5 O 0.6705(5) 0.1131(4) 0.7104(2) 0.0414(17) Uani 1 1 d .
O6 O 0.75 0.3196(5) 0.75 0.035(2) Uani 1 2 d S
N1 N 0.5490(6) 0.4756(5) 0.6669(3) 0.035(2) Uani 1 1 d .
N2 N 0.5465(6) 0.2343(5) 0.5702(3) 0.0337(19) Uani 1 1 d .
N3 N 0.9841(6) 0.2783(5) 0.6038(3) 0.036(2) Uani 1 1 d .
N4 N 1.0072(6) 0.0405(5) 0.6992(3) 0.0308(19) Uani 1 1 d .
C1 C 0.5657(7) 0.4328(6) 0.6322(4) 0.038(3) Uani 1 1 d .
C2 C 0.5846(7) 0.3310(6) 0.6353(3) 0.031(2) Uani 1 1 d .
C3 C 0.5070(7) 0.2836(6) 0.5995(4) 0.037(2) Uani 1 1 d .
C4 C 0.5742(9) 0.4707(6) 0.5852(4) 0.049(3) Uani 1 1 d .
H4A H 0.5054 0.4985 0.574 0.073 Uiso 1 1 calc R
H4B H 0.5908 0.4232 0.5644 0.073 Uiso 1 1 calc R
H4C H 0.6321 0.515 0.5868 0.073 Uiso 1 1 calc R
C5 C 0.3892(8) 0.2959(8) 0.6044(4) 0.057(3) Uani 1 1 d .
H5A H 0.3527 0.3191 0.5759 0.086 Uiso 1 1 calc R
H5B H 0.3806 0.3377 0.6292 0.086 Uiso 1 1 calc R
H5C H 0.3571 0.2389 0.6115 0.086 Uiso 1 1 calc R
C6 C 0.5395(8) 0.5702(6) 0.6653(3) 0.037(2) Uani 1 1 d .
C7 C 0.6314(9) 0.6211(7) 0.6772(4) 0.050(3) Uani 1 1 d .
C8 C 0.6175(10) 0.7127(7) 0.6784(5) 0.060(3) Uani 1 1 d .
H8 H 0.6793 0.7484 0.6868 0.072 Uiso 1 1 calc R
C9 C 0.5203(10) 0.7538(7) 0.6683(4) 0.051(3) Uani 1 1 d .
C10 C 0.4315(10) 0.7006(7) 0.6571(4) 0.054(3) Uani 1 1 d .
H10 H 0.3629 0.7278 0.65 0.064 Uiso 1 1 calc R
C11 C 0.4376(8) 0.6085(7) 0.6557(4) 0.049(3) Uani 1 1 d .
C12 C 0.7401(9) 0.5776(8) 0.6869(6) 0.092(5) Uani 1 1 d .
H12A H 0.7363 0.5326 0.7106 0.137 Uiso 1 1 calc R
H12B H 0.7942 0.6222 0.6975 0.137 Uiso 1 1 calc R
H12C H 0.7608 0.5498 0.659 0.137 Uiso 1 1 calc R
C13 C 0.5096(11) 0.8529(7) 0.6695(4) 0.065(4) Uani 1 1 d .
H13A H 0.4339 0.8695 0.6611 0.097 Uiso 0.5 1 calc PR
H13B H 0.5552 0.8793 0.6478 0.097 Uiso 0.5 1 calc PR
H13C H 0.5327 0.8744 0.7003 0.097 Uiso 0.5 1 calc PR
H13D H 0.5806 0.8793 0.6784 0.097 Uiso 0.5 1 calc PR
H13E H 0.4593 0.8695 0.6917 0.097 Uiso 0.5 1 calc PR
H13F H 0.4818 0.8744 0.6391 0.097 Uiso 0.5 1 calc PR
C14 C 0.3409(10) 0.5512(8) 0.6451(6) 0.085(5) Uani 1 1 d .
H14A H 0.3379 0.5312 0.6133 0.128 Uiso 1 1 calc R
H14B H 0.2753 0.5849 0.6494 0.128 Uiso 1 1 calc R
H14C H 0.3458 0.4998 0.6655 0.128 Uiso 1 1 calc R
C15 C 0.4790(7) 0.1854(6) 0.5369(4) 0.036(2) Uani 1 1 d .
C16 C 0.4391(10) 0.1041(7) 0.5488(4) 0.056(3) Uani 1 1 d .
C17 C 0.3809(11) 0.0543(8) 0.5150(5) 0.075(4) Uani 1 1 d .
H17 H 0.3531 -0.0016 0.5229 0.09 Uiso 1 1 calc R
C18 C 0.3619(11) 0.0831(8) 0.4703(5) 0.070(4) Uani 1 1 d .
C19 C 0.4033(9) 0.1640(8) 0.4604(4) 0.060(3) Uani 1 1 d .
H19 H 0.3906 0.1855 0.43 0.072 Uiso 1 1 calc R
C20 C 0.4627(9) 0.2160(7) 0.4925(4) 0.046(3) Uani 1 1 d .
C21 C 0.4528(12) 0.0702(7) 0.5970(5) 0.081(4) Uani 1 1 d .
H21A H 0.5289 0.0755 0.6092 0.122 Uiso 1 1 calc R
H21B H 0.4307 0.0081 0.5974 0.122 Uiso 1 1 calc R
H21C H 0.4077 0.1051 0.6158 0.122 Uiso 1 1 calc R
C22 C 0.2971(14) 0.0299(10) 0.4345(6) 0.112(6) Uani 1 1 d .
H22A H 0.2737 -0.0253 0.4479 0.167 Uiso 0.5 1 calc PR
H22B H 0.3417 0.0162 0.4098 0.167 Uiso 0.5 1 calc PR
H22C H 0.2335 0.0639 0.4223 0.167 Uiso 0.5 1 calc PR
H22D H 0.2923 0.0619 0.4054 0.167 Uiso 0.5 1 calc PR
H22E H 0.2242 0.0204 0.4436 0.167 Uiso 0.5 1 calc PR
H22F H 0.3324 -0.0273 0.431 0.167 Uiso 0.5 1 calc PR
C23 C 0.5060(11) 0.3064(8) 0.4799(4) 0.074(4) Uani 1 1 d .
H23A H 0.4708 0.3527 0.4964 0.11 Uiso 1 1 calc R
H23B H 0.4907 0.3159 0.447 0.11 Uiso 1 1 calc R
H23C H 0.5844 0.3085 0.4883 0.11 Uiso 1 1 calc R
C24 C 1.0183(7) 0.2396(6) 0.6407(4) 0.031(2) Uani 1 1 d .
C25 C 0.9398(7) 0.1782(6) 0.6633(4) 0.033(2) Uani 1 1 d .
C26 C 0.9847(7) 0.0817(6) 0.6623(3) 0.030(2) Uani 1 1 d .
C27 C 1.1287(7) 0.2516(7) 0.6655(4) 0.046(3) Uani 1 1 d .
H27A H 1.1678 0.2975 0.6503 0.068 Uiso 1 1 calc R
H27B H 1.1688 0.1958 0.6654 0.068 Uiso 1 1 calc R
H27C H 1.1217 0.2694 0.6971 0.068 Uiso 1 1 calc R
C28 C 0.9890(9) 0.0433(7) 0.6145(4) 0.047(3) Uani 1 1 d .
H28A H 1.0642 0.0292 0.6098 0.071 Uiso 1 1 calc R
H28B H 0.9605 0.0867 0.5917 0.071 Uiso 1 1 calc R
H28C H 0.9452 -0.0106 0.6113 0.071 Uiso 1 1 calc R
C29 C 1.0498(7) 0.3389(6) 0.5812(4) 0.039(3) Uani 1 1 d .
C30 C 1.1179(8) 0.3078(7) 0.5502(4) 0.047(3) Uani 1 1 d .
C31 C 1.1724(8) 0.3720(8) 0.5261(4) 0.056(3) Uani 1 1 d .
H31 H 1.2206 0.3524 0.5051 0.067 Uiso 1 1 calc R
C32 C 1.1590(9) 0.4612(8) 0.5316(4) 0.053(3) Uani 1 1 d .
C33 C 1.0917(9) 0.4881(7) 0.5625(4) 0.056(3) Uani 1 1 d .
H33 H 1.0831 0.5497 0.5671 0.067 Uiso 1 1 calc R
C34 C 1.0342(8) 0.4291(7) 0.5880(4) 0.049(3) Uani 1 1 d .
C35 C 1.1302(10) 0.2101(7) 0.5423(4) 0.063(4) Uani 1 1 d .
H35A H 1.165 0.1824 0.5701 0.094 Uiso 1 1 calc R
H35B H 1.175 0.2007 0.5171 0.094 Uiso 1 1 calc R
H35C H 1.0587 0.1836 0.5345 0.094 Uiso 1 1 calc R
C36 C 1.2192(11) 0.5267(9) 0.5053(5) 0.079(4) Uani 1 1 d .
H36A H 1.1993 0.5869 0.5136 0.118 Uiso 0.5 1 calc PR
H36B H 1.2003 0.5177 0.4725 0.118 Uiso 0.5 1 calc PR
H36C H 1.2973 0.5183 0.5126 0.118 Uiso 0.5 1 calc PR
H36D H 1.2653 0.495 0.4856 0.118 Uiso 0.5 1 calc PR
H36E H 1.2643 0.5643 0.5266 0.118 Uiso 0.5 1 calc PR
H36F H 1.1673 0.5636 0.4865 0.118 Uiso 0.5 1 calc PR
C37 C 0.9571(10) 0.4623(7) 0.6201(5) 0.070(4) Uani 1 1 d .
H37A H 0.887 0.4329 0.6135 0.105 Uiso 1 1 calc R
H37B H 0.9478 0.5263 0.6162 0.105 Uiso 1 1 calc R
H37C H 0.9862 0.4495 0.6516 0.105 Uiso 1 1 calc R
C38 C 1.0326(8) -0.0518(6) 0.6987(3) 0.035(2) Uani 1 1 d .
C39 C 1.1398(8) -0.0782(7) 0.6974(4) 0.044(3) Uani 1 1 d .
C40 C 1.1621(9) -0.1698(7) 0.7016(4) 0.057(3) Uani 1 1 d .
H40 H 1.2343 -0.1898 0.7004 0.068 Uiso 1 1 calc R
C41 C 1.0835(11) -0.2301(7) 0.7072(4) 0.054(3) Uani 1 1 d .
C42 C 0.9775(10) -0.2018(6) 0.7075(4) 0.049(3) Uani 1 1 d .
H42 H 0.9219 -0.2441 0.7101 0.059 Uiso 1 1 calc R
C43 C 0.9510(8) -0.1124(6) 0.7040(4) 0.040(3) Uani 1 1 d .
C44 C 1.2291(9) -0.0133(8) 0.6913(5) 0.069(4) Uani 1 1 d .
H44A H 1.2225 0.0078 0.6596 0.103 Uiso 1 1 calc R
H44B H 1.2994 -0.0423 0.6982 0.103 Uiso 1 1 calc R
H44C H 1.2236 0.037 0.7119 0.103 Uiso 1 1 calc R
C45 C 1.1098(12) -0.3289(7) 0.7125(5) 0.078(4) Uani 1 1 d .
H45A H 1.0432 -0.3619 0.7161 0.117 Uiso 0.5 1 calc PR
H45B H 1.1617 -0.338 0.7394 0.117 Uiso 0.5 1 calc PR
H45C H 1.1412 -0.35 0.6852 0.117 Uiso 0.5 1 calc PR
H45D H 1.1875 -0.338 0.711 0.117 Uiso 0.5 1 calc PR
H45E H 1.0691 -0.362 0.6878 0.117 Uiso 0.5 1 calc PR
H45F H 1.0896 -0.3499 0.7419 0.117 Uiso 0.5 1 calc PR
C46 C 0.8369(9) -0.0795(7) 0.7043(5) 0.067(4) Uani 1 1 d .
H46A H 0.8337 -0.0365 0.729 0.1 Uiso 1 1 calc R
H46B H 0.7889 -0.1294 0.7091 0.1 Uiso 1 1 calc R
H46C H 0.8137 -0.0512 0.675 0.1 Uiso 1 1 calc R
C1S C 0.8353(14) -0.2655(14) 0.5936(7) 0.142(8) Uani 1 1 d D
H1S1 H 0.7973 -0.3221 0.5951 0.213 Uiso 1 1 calc R
H1S2 H 0.7993 -0.2293 0.569 0.213 Uiso 1 1 calc R
H1S3 H 0.8344 -0.2343 0.6228 0.213 Uiso 1 1 calc R
C2S C 0.9525(13) -0.2825(10) 0.5843(6) 0.103(6) Uani 1 1 d D
H2S1 H 0.9873 -0.3202 0.6091 0.123 Uiso 1 1 calc R
H2S2 H 0.9521 -0.316 0.5554 0.123 Uiso 1 1 calc R
C3S C 1.0198(13) -0.2009(9) 0.5809(6) 0.095(5) Uani 1 1 d D
H3S1 H 1.0276 -0.1709 0.6109 0.114 Uiso 1 1 calc R
H3S2 H 0.9812 -0.16 0.5586 0.114 Uiso 1 1 calc R
C4S C 1.1312(14) -0.2188(11) 0.5665(6) 0.110(6) Uani 1 1 d D
H4S1 H 1.1703 -0.2583 0.5894 0.132 Uiso 1 1 calc R
H4S2 H 1.1231 -0.2508 0.537 0.132 Uiso 1 1 calc R
C5S C 1.1993(18) -0.1378(13) 0.5613(6) 0.139(8) Uani 1 1 d D
H5S1 H 1.2683 -0.1551 0.5496 0.167 Uiso 1 1 calc R
H5S2 H 1.2166 -0.1095 0.5915 0.167 Uiso 1 1 calc R
C6S C 1.139(2) -0.071(2) 0.5281(11) 0.255(16) Uiso 1 1 d D
H6S1 H 1.1836 -0.0186 0.5256 0.383 Uiso 1 1 calc R
H6S2 H 1.0703 -0.0544 0.5397 0.383 Uiso 1 1 calc R
H6S3 H 1.1236 -0.0988 0.498 0.383 Uiso 1 1 calc R

loop_
_atom_site_aniso_label
_atom_site_aniso_U_11
_atom_site_aniso_U_22
_atom_site_aniso_U_33
_atom_site_aniso_U_23
_atom_site_aniso_U_13
_atom_site_aniso_U_12
Tl1 0.0349(2) 0.03098(19) 0.0294(2) 0.00122(16) 0.00969(17) 0.00349(16)
Tl2 0.0386(2) 0.0434(2) 0.0399(3) -0.00264(19) 0.00349(18) 0.00837(18)
Tl3 0.0494(2) 0.0348(2) 0.0421(3) -0.00045(18) 0.0178(2) 0.00760(18)
Tl4 0.0412(2) 0.0510(2) 0.0299(3) 0.00031(19) 0.00943(18) 0.00069(19)
O1 0.040(4) 0.028(3) 0.040(5) 0.003(3) 0.010(3) 0.003(3)
O2 0.033(3) 0.031(3) 0.030(4) 0.001(3) 0.005(3) 0.001(3)
O3 0.030(4) 0.037(4) 0.037(4) -0.001(3) 0.009(3) -0.002(3)
O4 0.034(3) 0.029(3) 0.032(4) -0.003(3) 0.009(3) 0.002(3)
O5 0.052(4) 0.029(3) 0.044(5) -0.003(3) 0.015(3) -0.008(3)
O6 0.047(5) 0.027(5) 0.031(6) 0 0.011(5) 0
N1 0.044(5) 0.028(4) 0.036(6) -0.005(4) 0.012(4) 0.001(4)
N2 0.045(5) 0.030(4) 0.025(5) 0.004(4) -0.002(4) 0.001(4)
N3 0.034(4) 0.036(4) 0.041(6) 0.002(4) 0.014(4) -0.008(4)
N4 0.038(4) 0.027(4) 0.028(5) -0.002(4) 0.008(4) 0.000(4)
C1 0.028(5) 0.030(5) 0.056(8) 0.017(5) -0.001(5) -0.001(4)
C2 0.029(5) 0.034(5) 0.030(6) 0.003(4) 0.002(4) 0.006(4)
C3 0.032(5) 0.035(5) 0.044(7) 0.013(5) -0.002(5) 0.002(5)
C4 0.079(8) 0.031(5) 0.038(7) 0.006(5) 0.015(6) 0.006(5)
C5 0.036(6) 0.065(7) 0.069(10) 0.000(7) 0.000(6) 0.000(6)
C6 0.055(7) 0.025(5) 0.034(7) 0.000(4) 0.012(5) 0.001(5)
C7 0.051(7) 0.036(6) 0.062(9) -0.004(5) 0.011(6) 0.008(5)
C8 0.053(7) 0.041(6) 0.088(11) -0.015(6) 0.015(7) -0.011(6)
C9 0.076(8) 0.044(6) 0.038(7) -0.006(5) 0.026(6) 0.007(7)
C10 0.063(8) 0.039(6) 0.060(9) -0.004(6) 0.012(6) 0.030(6)
C11 0.041(6) 0.054(7) 0.054(8) -0.002(6) 0.007(6) 0.013(6)
C12 0.052(8) 0.040(7) 0.180(18) -0.003(8) -0.003(9) 0.002(6)
C13 0.092(9) 0.035(6) 0.070(10) 0.001(6) 0.023(8) 0.013(6)
C14 0.054(8) 0.068(9) 0.132(15) -0.027(9) 0.002(8) 0.021(7)
C15 0.030(5) 0.041(6) 0.036(7) -0.011(5) 0.005(5) -0.007(5)
C16 0.076(8) 0.039(6) 0.047(8) 0.004(6) -0.014(6) -0.015(6)
C17 0.101(11) 0.048(7) 0.072(11) 0.002(7) -0.012(9) -0.024(7)
C18 0.088(10) 0.049(7) 0.067(11) -0.007(7) -0.014(8) -0.023(7)
C19 0.072(8) 0.073(8) 0.031(8) -0.004(6) -0.014(6) -0.004(7)
C20 0.057(7) 0.050(6) 0.029(7) 0.009(5) -0.003(6) 0.000(5)
C21 0.127(12) 0.043(7) 0.073(11) 0.021(7) 0.001(9) -0.029(8)
C22 0.139(15) 0.086(11) 0.101(15) -0.023(10) -0.029(11) -0.040(11)
C23 0.108(11) 0.060(8) 0.049(9) 0.019(7) -0.007(8) -0.027(8)
C24 0.030(5) 0.026(5) 0.039(7) 0.001(5) 0.012(4) 0.006(4)
C25 0.032(5) 0.026(5) 0.043(7) 0.000(4) 0.017(5) 0.001(4)
C26 0.031(5) 0.029(5) 0.032(7) -0.001(4) 0.012(5) -0.005(4)
C27 0.032(5) 0.053(7) 0.051(8) 0.010(5) 0.001(5) -0.008(5)
C28 0.054(7) 0.042(6) 0.049(8) 0.000(5) 0.019(6) 0.008(5)
C29 0.026(5) 0.042(6) 0.050(8) 0.009(5) 0.002(5) -0.006(5)
C30 0.039(6) 0.053(7) 0.052(8) 0.003(6) 0.014(6) 0.009(5)
C31 0.041(6) 0.074(9) 0.054(9) 0.006(7) 0.016(6) -0.003(6)
C32 0.046(6) 0.062(8) 0.053(9) 0.027(6) 0.013(6) -0.010(6)
C33 0.076(8) 0.035(6) 0.059(9) 0.009(6) 0.018(7) -0.008(6)
C34 0.045(6) 0.047(6) 0.057(9) 0.015(6) 0.014(6) -0.004(5)
C35 0.067(8) 0.063(8) 0.064(9) -0.002(7) 0.033(7) 0.011(7)
C36 0.093(10) 0.079(9) 0.071(11) 0.021(8) 0.037(8) -0.013(8)
C37 0.092(10) 0.035(6) 0.089(11) 0.011(6) 0.040(8) 0.004(6)
C38 0.040(6) 0.036(5) 0.029(6) 0.002(4) 0.002(5) 0.006(5)
C39 0.046(6) 0.046(6) 0.038(7) -0.009(5) -0.004(5) 0.002(5)
C40 0.046(7) 0.054(7) 0.069(10) -0.013(6) 0.005(6) 0.024(6)
C41 0.082(9) 0.039(6) 0.041(8) -0.006(5) 0.004(6) 0.007(7)
C42 0.079(8) 0.026(5) 0.045(8) 0.002(5) 0.015(6) -0.003(6)
C43 0.049(6) 0.031(5) 0.043(7) -0.007(5) 0.017(5) -0.007(5)
C44 0.048(7) 0.069(8) 0.089(11) -0.001(7) 0.005(7) 0.016(7)
C45 0.122(12) 0.030(6) 0.079(11) 0.000(6) -0.002(9) 0.015(7)
C46 0.067(8) 0.052(7) 0.086(11) -0.009(7) 0.034(8) -0.018(6)
C1S 0.117(15) 0.21(2) 0.097(17) -0.039(15) 0.001(12) 0.052(15)
C2S 0.144(16) 0.084(11) 0.073(13) -0.011(9) -0.025(11) -0.003(11)
C3S 0.131(14) 0.076(10) 0.077(13) -0.013(9) 0.000(11) 0.018(10)
C4S 0.163(18) 0.086(11) 0.084(14) -0.027(10) 0.025(12) -0.036(12)
C5S 0.20(2) 0.153(18) 0.070(14) -0.035(13) 0.023(14) -0.038(17)

loop_
_atom_type_symbol
_atom_type_description
_atom_type_scat_dispersion_real
_atom_type_scat_dispersion_imag
_atom_type_scat_source
C C 0.0033 0.0016 'International Tables Vol C Tables 4.2.6.8 and 6.1.1.4'
H H 0 0 'International Tables Vol C Tables 4.2.6.8 and 6.1.1.4'
N N 0.0061 0.0033 'International Tables Vol C Tables 4.2.6.8 and 6.1.1.4'
Tl Tl -2.8358 9.6688 'International Tables Vol C Tables 4.2.6.8 and 6.1.1.4'
O O 0.0106 0.006 'International Tables Vol C Tables 4.2.6.8 and 6.1.1.4'

loop_
_exptl_crystal_face_index_h
_exptl_crystal_face_index_k
_exptl_crystal_face_index_l
_exptl_crystal_face_perp_dist
1 0 0 0.1
-1 0 0 0.1
0 0 1 0.005
0 0 -1 0.005
0 1 0 0.1
0 -1 0 0.1

loop_
_geom_angle_atom_site_label_1
_geom_angle_atom_site_label_2
_geom_angle_atom_site_label_3
_geom_angle
_geom_angle_site_symmetry_1
_geom_angle_site_symmetry_3
O6 Tl1 O5 104.9(2) . .
O6 Tl1 O3 145.82(16) . .
O5 Tl1 O3 95.1(2) . .
O6 Tl1 O2 108.1(2) . .
O5 Tl1 O2 128.2(2) . .
O3 Tl1 O2 78.9(2) . .
O6 Tl1 O4 88.29(15) . .
O5 Tl1 O4 103.0(2) . .
O3 Tl1 O4 59.9(2) . .
O2 Tl1 O4 116.6(2) . .
O6 Tl1 O1 81.73(17) . .
O5 Tl1 O1 88.1(2) . .
O3 Tl1 O1 127.1(2) . .
O2 Tl1 O1 59.2(2) . .
O4 Tl1 O1 166.7(2) . .
O5 Tl2 O4 81.4(2) 2_656 .
O1 Tl3 O6 74.65(17) . .
O3 Tl4 O2 70.53(19) . .
C2 O1 Tl1 92.0(5) . .
C2 O1 Tl3 124.0(5) . .
Tl1 O1 Tl3 99.0(2) . .
C2 O2 Tl1 98.6(5) . .
C2 O2 Tl4 128.7(5) . .
Tl1 O2 Tl4 104.3(2) . .
C25 O3 Tl1 97.1(5) . .
C25 O3 Tl4 129.2(5) . .
Tl1 O3 Tl4 105.3(2) . .
C25 O4 Tl1 91.5(5) . .
C25 O4 Tl2 123.7(5) . .
Tl1 O4 Tl2 126.2(2) . .
Tl1 O5 Tl2 109.8(3) . 2_656
Tl1 O6 Tl1 108.5(3) . 2_656
Tl1 O6 Tl3 102.76(4) . 2_656
Tl1 O6 Tl3 104.43(4) 2_656 2_656
Tl1 O6 Tl3 104.43(4) . .
Tl1 O6 Tl3 102.76(4) 2_656 .
Tl3 O6 Tl3 132.6(3) 2_656 .
C1 N1 C6 120.7(9) . .
C3 N2 C15 121.9(8) . .
C24 N3 C29 122.3(8) . .
C26 N4 C38 120.3(8) . .
N1 C1 C4 125.9(9) . .
N1 C1 C2 120.2(9) . .
C4 C1 C2 113.8(9) . .
O1 C2 O2 109.6(7) . .
O1 C2 C3 106.8(7) . .
O2 C2 C3 113.6(8) . .
O1 C2 C1 112.2(8) . .
O2 C2 C1 104.7(7) . .
C3 C2 C1 110.0(8) . .
N2 C3 C5 125.8(10) . .
N2 C3 C2 118.8(8) . .
C5 C3 C2 115.3(9) . .
C7 C6 C11 121.7(9) . .
C7 C6 N1 118.7(9) . .
C11 C6 N1 119.3(9) . .
C6 C7 C8 117.0(10) . .
C6 C7 C12 120.3(9) . .
C8 C7 C12 122.7(10) . .
C9 C8 C7 123.8(11) . .
C8 C9 C10 117.0(10) . .
C8 C9 C13 121.8(11) . .
C10 C9 C13 121.1(11) . .
C9 C10 C11 123.1(10) . .
C6 C11 C10 117.3(10) . .
C6 C11 C14 119.8(10) . .
C10 C11 C14 122.8(10) . .
C20 C15 C16 120.9(10) . .
C20 C15 N2 119.7(9) . .
C16 C15 N2 119.1(10) . .
C15 C16 C17 118.2(11) . .
C15 C16 C21 122.1(10) . .
C17 C16 C21 119.6(11) . .
C18 C17 C16 122.5(11) . .
C19 C18 C17 116.8(11) . .
C19 C18 C22 121.2(14) . .
C17 C18 C22 122.0(12) . .
C18 C19 C20 123.3(12) . .
C19 C20 C15 118.2(10) . .
C19 C20 C23 121.3(11) . .
C15 C20 C23 120.5(10) . .
N3 C24 C27 125.0(8) . .
N3 C24 C25 118.4(8) . .
C27 C24 C25 116.6(9) . .
O4 C25 O3 111.0(7) . .
O4 C25 C24 107.8(7) . .
O3 C25 C24 112.3(8) . .
O4 C25 C26 113.3(8) . .
O3 C25 C26 104.2(7) . .
C24 C25 C26 108.2(7) . .
N4 C26 C28 125.6(8) . .
N4 C26 C25 119.6(8) . .
C28 C26 C25 114.6(8) . .
C30 C29 C34 121.9(9) . .
C30 C29 N3 120.1(9) . .
C34 C29 N3 117.7(9) . .
C29 C30 C31 116.8(10) . .
C29 C30 C35 120.8(9) . .
C31 C30 C35 122.3(10) . .
C32 C31 C30 123.1(10) . .
C33 C32 C31 117.7(10) . .
C33 C32 C36 121.3(11) . .
C31 C32 C36 121.0(11) . .
C32 C33 C34 123.2(10) . .
C29 C34 C33 117.3(10) . .
C29 C34 C37 121.7(9) . .
C33 C34 C37 121.1(10) . .
C43 C38 C39 121.6(9) . .
C43 C38 N4 118.7(8) . .
C39 C38 N4 119.5(9) . .
C38 C39 C40 117.2(10) . .
C38 C39 C44 122.2(9) . .
C40 C39 C44 120.6(10) . .
C41 C40 C39 122.1(10) . .
C40 C41 C42 119.2(10) . .
C40 C41 C45 121.2(11) . .
C42 C41 C45 119.6(11) . .
C41 C42 C43 121.2(10) . .
C38 C43 C42 118.7(9) . .
C38 C43 C46 118.8(9) . .
C42 C43 C46 122.5(9) . .
C3S C2S C1S 114.9(15) . .
C2S C3S C4S 113.8(13) . .
C5S C4S C3S 114.9(15) . .
C4S C5S C6S 111(2) . .

loop_
_geom_bond_atom_site_label_1
_geom_bond_atom_site_label_2
_geom_bond_distance
_geom_bond_site_symmetry_2
Tl1 O6 2.166(5) .
Tl1 O5 2.175(6) .
Tl1 O3 2.229(6) .
Tl1 O2 2.238(6) .
Tl1 O4 2.369(6) .
Tl1 O1 2.394(6) .
Tl2 O5 2.446(6) 2_656
Tl2 O4 2.460(6) .
Tl3 O1 2.444(6) .
Tl3 O6 2.484(3) .
Tl4 O3 2.447(7) .
Tl4 O2 2.470(6) .
O1 C2 1.400(11) .
O2 C2 1.403(10) .
O3 C25 1.403(11) .
O4 C25 1.388(11) .
O5 Tl2 2.446(6) 2_656
O6 Tl1 2.166(5) 2_656
O6 Tl3 2.484(3) 2_656
N1 C1 1.244(12) .
N1 C6 1.435(11) .
N2 C3 1.274(12) .
N2 C15 1.430(12) .
N3 C24 1.268(12) .
N3 C29 1.434(11) .
N4 C26 1.258(11) .
N4 C38 1.432(11) .
C1 C4 1.511(14) .
C1 C2 1.558(12) .
C2 C3 1.534(14) .
C3 C5 1.495(13) .
C6 C7 1.392(14) .
C6 C11 1.394(14) .
C7 C8 1.396(14) .
C7 C12 1.503(15) .
C8 C9 1.364(16) .
C9 C10 1.378(16) .
C9 C13 1.505(14) .
C10 C11 1.396(14) .
C11 C14 1.488(16) .
C15 C20 1.384(14) .
C15 C16 1.385(14) .
C16 C17 1.392(16) .
C16 C21 1.502(16) .
C17 C18 1.383(18) .
C18 C19 1.370(16) .
C18 C22 1.495(18) .
C19 C20 1.383(15) .
C20 C23 1.527(15) .
C24 C27 1.499(13) .
C24 C25 1.544(12) .
C25 C26 1.565(12) .
C26 C28 1.528(14) .
C29 C30 1.386(14) .
C29 C34 1.395(14) .
C30 C31 1.414(14) .
C30 C35 1.507(15) .
C31 C32 1.370(15) .
C32 C33 1.356(15) .
C32 C36 1.502(14) .
C33 C34 1.406(14) .
C34 C37 1.498(14) .
C38 C43 1.386(13) .
C38 C39 1.394(13) .
C39 C40 1.415(14) .
C39 C44 1.506(15) .
C40 C41 1.357(15) .
C41 C42 1.383(15) .
C41 C45 1.534(14) .
C42 C43 1.393(13) .
C43 C46 1.502(14) .
C1S C2S 1.528(14) .
C2S C3S 1.500(13) .
C3S C4S 1.511(14) .
C4S C5S 1.504(14) .
C5S C6S 1.545(16) .
